data_4125134
loop_
_publ_author_name
'Yuan, Shuai'
'Chen, Ying-Pin'
'Qin, Jun-Sheng'
'Lu, Weigang'
'Zou, Lanfang'
'Zhang, Qiang'
'Wang, Xuan'
'Sun, Xing'
'Zhou, Hong-Cai'

_publ_section_title
;
 Linker Installation: Engineering Pore Environment with Precisely Placed
 Functionalities in Zirconium MOFs.
;
_journal_issue 28
_journal_name_full 'Journal of the American Chemical Society'
_journal_page_first 8912
_journal_page_last 8919
_journal_paper_doi 10.1021/jacs.6b04501
_journal_volume 138
_journal_year 2016
_chemical_formula_moiety '[Zr6 O8 O8] [(C16 H6 O4 F6)4]'
_chemical_formula_sum 'C64 H24 F24 O32 Zr6'
_chemical_formula_weight 2308.15
_chemical_name_systematic
; 
 ? 
;
_space_group_IT_number 138
_symmetry_cell_setting tetragonal
_symmetry_space_group_name_Hall '-P 4ac 2ac'
_symmetry_space_group_name_H-M 'P 42/n c m :2'
_atom_sites_solution_hydrogens geom
_atom_sites_solution_primary direct
_atom_sites_solution_secondary difmap
_audit_creation_method SHELXL-97
_cell_angle_alpha 90.00
_cell_angle_beta 90.00
_cell_angle_gamma 90.00
_cell_formula_units_Z 4
_cell_length_a 34.882(6)
_cell_length_b 34.882
_cell_length_c 12.086(2)
_cell_measurement_reflns_used 5692
_cell_measurement_temperature 110(2)
_cell_measurement_theta_max 20.2661
_cell_measurement_theta_min 2.3355
_cell_volume 14706(4)
_computing_cell_refinement 'SAINT+ ver. (Bruker, 2001)'
_computing_data_collection 'APEX2  (Bruker, 2008)'
_computing_data_reduction 'SAINT+ ver. (Bruker, 2001)'
_computing_molecular_graphics 'SHELXTL (Sheldrick, 2008)'
_computing_publication_material 'SHELXTL (Sheldrick, 2008)'
_computing_structure_refinement 'SHELXL-97 (Sheldrick, 2008)'
_computing_structure_solution 'SHELXS-97 (Sheldrick, 2008)'
_diffrn_ambient_temperature 110(2)
_diffrn_measured_fraction_theta_full 0.767
_diffrn_measured_fraction_theta_max 0.767
_diffrn_measurement_device_type 'Bruker SMART APEX II CCD area detector'
_diffrn_measurement_method 'phi and omega scans'
_diffrn_radiation_monochromator graphite
_diffrn_radiation_source 'fine-focus sealed tube'
_diffrn_radiation_type MoK\a
_diffrn_radiation_wavelength 0.71073
_diffrn_reflns_av_R_equivalents 0.1186
_diffrn_reflns_av_sigmaI/netI 0.0566
_diffrn_reflns_limit_h_max 30
_diffrn_reflns_limit_h_min -30
_diffrn_reflns_limit_k_max 30
_diffrn_reflns_limit_k_min -30
_diffrn_reflns_limit_l_max 14
_diffrn_reflns_limit_l_min -13
_diffrn_reflns_number 73005
_diffrn_reflns_theta_full 26.00
_diffrn_reflns_theta_max 26.00
_diffrn_reflns_theta_min 1.65
_exptl_absorpt_coefficient_mu 0.485
_exptl_absorpt_correction_T_max 0.9531
_exptl_absorpt_correction_T_min 0.9531
_exptl_absorpt_correction_type multi-scan
_exptl_absorpt_process_details 'SADABS (Sheldrick, 2008)'
_exptl_crystal_colour Colorless
_exptl_crystal_density_diffrn 1.043
_exptl_crystal_density_meas ?
_exptl_crystal_density_method 'not measured'
_exptl_crystal_description Blocky
_exptl_crystal_F_000 4480
_exptl_crystal_size_max 0.10
_exptl_crystal_size_mid 0.10
_exptl_crystal_size_min 0.10
_platon_squeeze_details
;
;
_refine_diff_density_max 1.591
_refine_diff_density_min -1.330
_refine_diff_density_rms 0.149
_refine_ls_extinction_method none
_refine_ls_goodness_of_fit_ref 1.004
_refine_ls_hydrogen_treatment constr
_refine_ls_matrix_type full
_refine_ls_number_parameters 204
_refine_ls_number_reflns 5681
_refine_ls_number_restraints 55
_refine_ls_restrained_S_all 1.016
_refine_ls_R_factor_all 0.1149
_refine_ls_R_factor_gt 0.0865
_refine_ls_shift/su_max 0.001
_refine_ls_shift/su_mean 0.000
_refine_ls_structure_factor_coef Fsqd
_refine_ls_weighting_details 'calc w=1/[\s^2^(Fo^2^)+(0.0300P)^2^+286.0000P] where P=(Fo^2^+2Fc^2^)/3'
_refine_ls_weighting_scheme calc
_refine_ls_wR_factor_gt 0.1904
_refine_ls_wR_factor_ref 0.2010
_reflns_number_gt 4095
_reflns_number_total 5681
_reflns_threshold_expression >2sigma(I)
_cod_data_source_file ja6b04501_si_003.cif
_cod_data_source_block PCN700(CF3)2
_cod_depositor_comments
;
The following automatic conversions were performed:

'_symmetry_cell_setting' value 'Tetragonal' changed to 'tetragonal'
according to
/usr/data/users/saulius/crontab/automatic-downloads/rss-feeds/ACS/lib/dictionaries/cif_core.dic
dictionary named 'cif_core.dic' version 2.4.2 from 2011-04-26.

'_exptl_crystal_density_meas' value 'not measured' was changed to '?'
- the value is perceived as not measured.

Automatic conversion script
Id: cif_fix_values 4268 2015-11-12 08:31:59Z antanas 

 Adding full bibliography for 4125130--4125148.cif.
;
_cod_original_cell_volume 14705(3)
_cod_original_sg_symbol_H-M P42/ncm
_cod_database_code 4125134

loop_
_symmetry_equiv_pos_as_xyz
'x, y, z'
'-y+1/2, x, z+1/2'
'-x+1/2, -y+1/2, z'
'y, -x+1/2, z+1/2'
'x+1/2, -y, -z+1/2'
'-x, y+1/2, -z+1/2'
'y+1/2, x+1/2, -z'
'-y, -x, -z'
'-x, -y, -z'
'y-1/2, -x, -z-1/2'
'x-1/2, y-1/2, -z'
'-y, x-1/2, -z-1/2'
'-x-1/2, y, z-1/2'
'x, -y-1/2, z-1/2'
'-y-1/2, -x-1/2, z'
'y, x, z'

loop_
_atom_site_label
_atom_site_type_symbol
_atom_site_fract_x
_atom_site_fract_y
_atom_site_fract_z
_atom_site_U_iso_or_equiv
_atom_site_adp_type
_atom_site_occupancy
_atom_site_symmetry_multiplicity
_atom_site_calc_flag
_atom_site_refinement_flags
_atom_site_disorder_assembly
_atom_site_disorder_group
Zr1 Zr 0.45499(2) 0.45499(2) 0.40580(10) 0.0216(3) Uani 1 2 d S . .
Zr2 Zr 0.45021(2) 0.54979(2) 0.5000 0.0185(3) Uani 1 2 d S . .
Zr3 Zr 0.47683(2) 0.47683(2) 0.68375(10) 0.0222(3) Uani 1 2 d S . .
O1 O 0.39455(16) 0.53941(16) 0.4294(5) 0.0275(14) Uani 1 1 d . . .
O2 O 0.39537(18) 0.4788(2) 0.3681(7) 0.052(2) Uani 1 1 d . . .
O3 O 0.07391(19) 0.50773(19) 0.2599(6) 0.0406(17) Uani 1 1 d . . .
O4 O 0.09060(16) 0.55443(17) 0.1379(5) 0.0288(14) Uani 1 1 d . . .
O5 O 0.4407(3) 0.4897(2) 0.5429(6) 0.076(3) Uani 1 1 d . . .
O6 O 0.48595(18) 0.5352(2) 0.6405(7) 0.057(2) Uani 1 1 d . . .
O7 O 0.4330(2) 0.4330(2) 0.7197(8) 0.051(3) Uani 1 2 d S . .
O8 O 0.4920(2) 0.4920(2) 0.8532(7) 0.039(2) Uani 1 2 d S . .
O9 O 0.41337(18) 0.41337(18) 0.4682(9) 0.057(3) Uani 1 2 d S . .
O10 O 0.44314(18) 0.44314(18) 0.2326(8) 0.038(2) Uani 1 2 d S . .
C1 C 0.37852(11) 0.5101(3) 0.3902(6) 0.039(3) Uani 1 1 d D . .
C2 C 0.33588(11) 0.51221(17) 0.3705(4) 0.0460(11) Uani 1 1 d D C .
C3 C 0.31775(14) 0.54699(14) 0.3908(4) 0.0460(11) Uani 1 1 d D . .
H3A H 0.3322 0.5683 0.4161 0.055 Uiso 1 1 calc R A 1
C5 C 0.25734(10) 0.51930(14) 0.3370(3) 0.0460(11) Uani 1 1 d D . .
C7 C 0.31474(14) 0.48098(14) 0.3334(4) 0.0460(11) Uani 1 1 d D . .
H7A H 0.3271 0.4572 0.3195 0.055 Uiso 1 1 calc R B 1
C4' C 0.27848(14) 0.55054(12) 0.3740(4) 0.0460(11) Uani 0.50 1 d P C 1
H4'A H 0.2661 0.5743 0.3879 0.055 Uiso 0.50 1 calc PR C 1
C6' C 0.27547(14) 0.48451(12) 0.3166(4) 0.0460(11) Uani 0.50 1 d PD C 1
C8' C 0.2569(4) 0.4476(3) 0.2760(7) 0.0460(11) Uani 0.50 1 d PD C 1
F1 F 0.2324(4) 0.4495(6) 0.1897(11) 0.140(2) Uani 0.50 1 d PD C 1
F2 F 0.2795(4) 0.4176(5) 0.2500(13) 0.140(2) Uani 0.50 1 d PD C 1
F3 F 0.2342(4) 0.4328(6) 0.3579(13) 0.140(2) Uani 0.50 1 d PD C 1
C4 C 0.27848(14) 0.55054(12) 0.3740(4) 0.0460(11) Uani 0.50 1 d PD C 2
C6 C 0.27547(14) 0.48451(12) 0.3166(4) 0.0460(11) Uani 0.50 1 d PD C 2
H6A H 0.2610 0.4632 0.2913 0.055 Uiso 0.50 1 calc PR C 2
C9 C 0.2622(4) 0.5878(3) 0.3973(8) 0.0460(11) Uani 0.50 1 d PD C 2
F4 F 0.2516(4) 0.6096(6) 0.3195(14) 0.140(2) Uani 0.50 1 d PD C 2
F5 F 0.2299(4) 0.5849(7) 0.4607(12) 0.140(2) Uani 0.50 1 d PD C 2
F6 F 0.2823(5) 0.6118(6) 0.4647(12) 0.140(2) Uani 0.50 1 d PD C 2
C11 C 0.09713(13) 0.53319(14) 0.2183(7) 0.033(2) Uani 1 1 d D . .
C12 C 0.13833(12) 0.52872(12) 0.2538(5) 0.0550(12) Uani 1 1 d D . .
C13 C 0.16734(16) 0.54226(14) 0.1854(4) 0.0550(12) Uani 1 1 d D C .
H13A H 0.1611 0.5542 0.1170 0.066 Uiso 1 1 calc R . .
C14 C 0.20547(13) 0.53838(15) 0.2168(4) 0.0550(12) Uani 1 1 d D . .
H14A H 0.2253 0.5476 0.1699 0.066 Uiso 1 1 calc R C .
C15 C 0.21462(12) 0.52095(11) 0.3168(4) 0.0550(12) Uani 1 1 d D C .
C16 C 0.18561(15) 0.50741(13) 0.3853(3) 0.0550(12) Uani 1 1 d D . .
C17 C 0.14748(13) 0.51130(14) 0.3538(4) 0.0550(12) Uani 1 1 d D C .
H17A H 0.1277 0.5020 0.4007 0.066 Uiso 1 1 calc R . .
C18 C 0.1957(2) 0.4901(2) 0.4847(8) 0.0550(12) Uani 1 1 d D C .
F7 F 0.1670(2) 0.4815(3) 0.5525(7) 0.140(2) Uani 1 1 d D . .
F8 F 0.2100(2) 0.4528(2) 0.4653(8) 0.140(2) Uani 1 1 d D . .
F9 F 0.2227(2) 0.5034(3) 0.5503(7) 0.140(2) Uani 1 1 d D . .

loop_
_atom_site_aniso_label
_atom_site_aniso_U_11
_atom_site_aniso_U_22
_atom_site_aniso_U_33
_atom_site_aniso_U_23
_atom_site_aniso_U_13
_atom_site_aniso_U_12
Zr1 0.0153(4) 0.0153(4) 0.0341(6) -0.0026(3) -0.0026(3) -0.0018(5)
Zr2 0.0111(4) 0.0111(4) 0.0332(6) 0.0014(3) 0.0014(3) -0.0015(4)
Zr3 0.0184(4) 0.0184(4) 0.0298(6) 0.0052(4) 0.0052(4) -0.0001(5)
O1 0.022(4) 0.012(4) 0.048(4) 0.005(3) -0.003(3) 0.000(2)
O2 0.010(4) 0.048(5) 0.098(6) -0.034(4) -0.009(4) 0.008(3)
O3 0.039(5) 0.036(5) 0.047(4) 0.003(3) -0.015(3) -0.005(3)
O4 0.017(4) 0.024(4) 0.045(4) 0.002(3) -0.009(3) -0.001(3)
O5 0.148(9) 0.024(5) 0.056(5) -0.004(4) -0.033(5) 0.020(5)
O6 0.011(4) 0.040(5) 0.121(7) 0.035(4) 0.010(4) 0.004(3)
O7 0.057(4) 0.057(4) 0.039(6) 0.007(3) 0.007(3) -0.013(5)
O8 0.046(4) 0.046(4) 0.026(5) 0.001(3) 0.001(3) 0.013(5)
O9 0.053(5) 0.053(5) 0.065(7) 0.003(3) 0.003(3) -0.036(5)
O10 0.036(4) 0.036(4) 0.044(5) -0.008(3) -0.008(3) -0.005(4)
C1 0.024(6) 0.040(7) 0.054(6) -0.009(5) -0.001(5) 0.013(5)
C2 0.020(2) 0.055(3) 0.063(3) -0.006(2) -0.0094(19) 0.0025(17)
C3 0.020(2) 0.055(3) 0.063(3) -0.006(2) -0.0094(19) 0.0025(17)
C5 0.020(2) 0.055(3) 0.063(3) -0.006(2) -0.0094(19) 0.0025(17)
C7 0.020(2) 0.055(3) 0.063(3) -0.006(2) -0.0094(19) 0.0025(17)
C4' 0.020(2) 0.055(3) 0.063(3) -0.006(2) -0.0094(19) 0.0025(17)
C6' 0.020(2) 0.055(3) 0.063(3) -0.006(2) -0.0094(19) 0.0025(17)
C8' 0.020(2) 0.055(3) 0.063(3) -0.006(2) -0.0094(19) 0.0025(17)
F1 0.067(3) 0.213(6) 0.141(4) 0.058(4) -0.029(3) -0.017(3)
F2 0.067(3) 0.213(6) 0.141(4) 0.058(4) -0.029(3) -0.017(3)
F3 0.067(3) 0.213(6) 0.141(4) 0.058(4) -0.029(3) -0.017(3)
C4 0.020(2) 0.055(3) 0.063(3) -0.006(2) -0.0094(19) 0.0025(17)
C6 0.020(2) 0.055(3) 0.063(3) -0.006(2) -0.0094(19) 0.0025(17)
C9 0.020(2) 0.055(3) 0.063(3) -0.006(2) -0.0094(19) 0.0025(17)
F4 0.067(3) 0.213(6) 0.141(4) 0.058(4) -0.029(3) -0.017(3)
F5 0.067(3) 0.213(6) 0.141(4) 0.058(4) -0.029(3) -0.017(3)
F6 0.067(3) 0.213(6) 0.141(4) 0.058(4) -0.029(3) -0.017(3)
C11 0.016(6) 0.034(7) 0.050(6) 0.003(5) -0.010(4) 0.002(4)
C12 0.022(2) 0.091(4) 0.052(3) 0.021(2) -0.0116(18) -0.009(2)
C13 0.022(2) 0.091(4) 0.052(3) 0.021(2) -0.0116(18) -0.009(2)
C14 0.022(2) 0.091(4) 0.052(3) 0.021(2) -0.0116(18) -0.009(2)
C15 0.022(2) 0.091(4) 0.052(3) 0.021(2) -0.0116(18) -0.009(2)
C16 0.022(2) 0.091(4) 0.052(3) 0.021(2) -0.0116(18) -0.009(2)
C17 0.022(2) 0.091(4) 0.052(3) 0.021(2) -0.0116(18) -0.009(2)
C18 0.022(2) 0.091(4) 0.052(3) 0.021(2) -0.0116(18) -0.009(2)
F7 0.067(3) 0.213(6) 0.141(4) 0.058(4) -0.029(3) -0.017(3)
F8 0.067(3) 0.213(6) 0.141(4) 0.058(4) -0.029(3) -0.017(3)
F9 0.067(3) 0.213(6) 0.141(4) 0.058(4) -0.029(3) -0.017(3)

loop_
_atom_type_symbol
_atom_type_description
_atom_type_scat_dispersion_real
_atom_type_scat_dispersion_imag
_atom_type_scat_source
Zr Zr -2.9673 0.5597 'International Tables Vol C Tables 4.2.6.8 and 6.1.1.4'
C C 0.0033 0.0016 'International Tables Vol C Tables 4.2.6.8 and 6.1.1.4'
O O 0.0106 0.0060 'International Tables Vol C Tables 4.2.6.8 and 6.1.1.4'
F F 0.0171 0.0103 'International Tables Vol C Tables 4.2.6.8 and 6.1.1.4'
H H 0.0000 0.0000 'International Tables Vol C Tables 4.2.6.8 and 6.1.1.4'

loop_
_geom_angle_atom_site_label_1
_geom_angle_atom_site_label_2
_geom_angle_atom_site_label_3
_geom_angle
_geom_angle_site_symmetry_1
_geom_angle_site_symmetry_3
O5 Zr1 O5 69.8(4) 16 .
O5 Zr1 O6 109.7(4) 16 8_666
O5 Zr1 O6 72.2(3) . 8_666
O5 Zr1 O6 72.2(3) 16 9_666
O5 Zr1 O6 109.7(4) . 9_666
O6 Zr1 O6 68.3(4) 8_666 9_666
O5 Zr1 O10 145.1(2) 16 .
O5 Zr1 O10 145.1(2) . .
O6 Zr1 O10 87.8(3) 8_666 .
O6 Zr1 O10 87.8(3) 9_666 .
O5 Zr1 O9 87.3(4) 16 .
O5 Zr1 O9 87.3(4) . .
O6 Zr1 O9 145.78(17) 8_666 .
O6 Zr1 O9 145.78(17) 9_666 .
O10 Zr1 O9 94.5(4) . .
O5 Zr1 O2 74.5(3) 16 16
O5 Zr1 O2 139.8(3) . 16
O6 Zr1 O2 139.3(3) 8_666 16
O6 Zr1 O2 75.3(3) 9_666 16
O10 Zr1 O2 72.8(2) . 16
O9 Zr1 O2 72.9(2) . 16
O5 Zr1 O2 139.8(3) 16 .
O5 Zr1 O2 74.5(3) . .
O6 Zr1 O2 75.3(3) 8_666 .
O6 Zr1 O2 139.3(3) 9_666 .
O10 Zr1 O2 72.8(2) . .
O9 Zr1 O2 72.9(2) . .
O2 Zr1 O2 128.4(3) 16 .
O5 Zr1 Zr2 36.1(2) 16 9_666
O5 Zr1 Zr2 89.7(3) . 9_666
O6 Zr1 Zr2 88.8(2) 8_666 9_666
O6 Zr1 Zr2 36.1(2) 9_666 9_666
O10 Zr1 Zr2 118.93(15) . 9_666
O9 Zr1 Zr2 118.90(17) . 9_666
O2 Zr1 Zr2 71.25(17) 16 9_666
O2 Zr1 Zr2 160.35(17) . 9_666
O5 Zr1 Zr2 89.7(3) 16 .
O5 Zr1 Zr2 36.1(2) . .
O6 Zr1 Zr2 36.1(2) 8_666 .
O6 Zr1 Zr2 88.8(2) 9_666 .
O10 Zr1 Zr2 118.93(15) . .
O9 Zr1 Zr2 118.90(17) . .
O2 Zr1 Zr2 160.35(17) 16 .
O2 Zr1 Zr2 71.25(17) . .
Zr2 Zr1 Zr2 89.10(4) 9_666 .
O5 Zr1 Zr3 34.9(2) 16 .
O5 Zr1 Zr3 34.9(2) . .
O6 Zr1 Zr3 90.4(2) 8_666 .
O6 Zr1 Zr3 90.4(2) 9_666 .
O10 Zr1 Zr3 177.8(3) . .
O9 Zr1 Zr3 87.6(3) . .
O2 Zr1 Zr3 107.94(19) 16 .
O2 Zr1 Zr3 107.94(19) . .
Zr2 Zr1 Zr3 59.79(2) 9_666 .
Zr2 Zr1 Zr3 59.79(2) . .
O5 Zr1 Zr3 90.8(3) 16 9_666
O5 Zr1 Zr3 90.8(3) . 9_666
O6 Zr1 Zr3 34.17(18) 8_666 9_666
O6 Zr1 Zr3 34.17(18) 9_666 9_666
O10 Zr1 Zr3 87.8(2) . 9_666
O9 Zr1 Zr3 177.7(3) . 9_666
O2 Zr1 Zr3 107.9(2) 16 9_666
O2 Zr1 Zr3 107.9(2) . 9_666
Zr2 Zr1 Zr3 59.73(2) 9_666 9_666
Zr2 Zr1 Zr3 59.73(2) . 9_666
Zr3 Zr1 Zr3 90.06(4) . 9_666
O1 Zr2 O1 117.5(3) . 8_666
O1 Zr2 O6 142.2(2) . .
O1 Zr2 O6 78.7(3) 8_666 .
O1 Zr2 O6 78.7(3) . 8_666
O1 Zr2 O6 142.2(2) 8_666 8_666
O6 Zr2 O6 110.1(4) . 8_666
O1 Zr2 O5 78.2(3) . .
O1 Zr2 O5 142.9(3) 8_666 .
O6 Zr2 O5 71.1(3) . .
O6 Zr2 O5 70.7(3) 8_666 .
O1 Zr2 O5 142.9(3) . 8_666
O1 Zr2 O5 78.2(3) 8_666 8_666
O6 Zr2 O5 70.7(3) . 8_666
O6 Zr2 O5 71.1(3) 8_666 8_666
O5 Zr2 O5 110.3(5) . 8_666
O1 Zr2 O4 74.3(2) . 13_656
O1 Zr2 O4 75.0(2) 8_666 13_656
O6 Zr2 O4 78.2(2) . 13_656
O6 Zr2 O4 142.1(2) 8_666 13_656
O5 Zr2 O4 78.0(3) . 13_656
O5 Zr2 O4 142.2(3) 8_666 13_656
O1 Zr2 O4 75.0(2) . 12_666
O1 Zr2 O4 74.3(2) 8_666 12_666
O6 Zr2 O4 142.1(2) . 12_666
O6 Zr2 O4 78.2(2) 8_666 12_666
O5 Zr2 O4 142.2(3) . 12_666
O5 Zr2 O4 78.0(3) 8_666 12_666
O4 Zr2 O4 118.7(3) 13_656 12_666
O1 Zr2 Zr1 75.82(15) . .
O1 Zr2 Zr1 166.71(16) 8_666 .
O6 Zr2 Zr1 90.3(2) . .
O6 Zr2 Zr1 35.97(18) 8_666 .
O5 Zr2 Zr1 34.7(2) . .
O5 Zr2 Zr1 91.2(3) 8_666 .
O4 Zr2 Zr1 110.31(15) 13_656 .
O4 Zr2 Zr1 111.63(16) 12_666 .
O1 Zr2 Zr1 166.71(16) . 9_666
O1 Zr2 Zr1 75.82(15) 8_666 9_666
O6 Zr2 Zr1 35.98(18) . 9_666
O6 Zr2 Zr1 90.3(2) 8_666 9_666
O5 Zr2 Zr1 91.2(3) . 9_666
O5 Zr2 Zr1 34.7(2) 8_666 9_666
O4 Zr2 Zr1 111.63(16) 13_656 9_666
O4 Zr2 Zr1 110.31(15) 12_666 9_666
Zr1 Zr2 Zr1 90.90(4) . 9_666
O1 Zr2 Zr3 111.07(17) . 9_666
O1 Zr2 Zr3 111.61(15) 8_666 9_666
O6 Zr2 Zr3 90.9(2) . 9_666
O6 Zr2 Zr3 34.92(18) 8_666 9_666
O5 Zr2 Zr3 90.4(3) . 9_666
O5 Zr2 Zr3 36.2(2) 8_666 9_666
O4 Zr2 Zr3 166.13(16) 13_656 9_666
O4 Zr2 Zr3 75.19(16) 12_666 9_666
Zr1 Zr2 Zr3 60.58(3) . 9_666
Zr1 Zr2 Zr3 60.48(3) 9_666 9_666
O1 Zr2 Zr3 111.62(15) . .
O1 Zr2 Zr3 111.07(17) 8_666 .
O6 Zr2 Zr3 34.92(18) . .
O6 Zr2 Zr3 90.9(2) 8_666 .
O5 Zr2 Zr3 36.2(2) . .
O5 Zr2 Zr3 90.4(3) 8_666 .
O4 Zr2 Zr3 75.19(15) 13_656 .
O4 Zr2 Zr3 166.13(16) 12_666 .
Zr1 Zr2 Zr3 60.48(3) . .
Zr1 Zr2 Zr3 60.59(3) 9_666 .
Zr3 Zr2 Zr3 90.96(4) 9_666 .
O6 Zr3 O6 69.7(3) 16 .
O6 Zr3 O5 72.3(3) 16 16
O6 Zr3 O5 109.4(4) . 16
O6 Zr3 O5 109.4(4) 16 .
O6 Zr3 O5 72.3(3) . .
O5 Zr3 O5 67.8(4) 16 .
O6 Zr3 O8 87.8(3) 16 .
O6 Zr3 O8 87.8(3) . .
O5 Zr3 O8 146.1(2) 16 .
O5 Zr3 O8 146.0(2) . .
O6 Zr3 O7 144.70(17) 16 .
O6 Zr3 O7 144.70(17) . .
O5 Zr3 O7 84.0(3) 16 .
O5 Zr3 O7 84.0(3) . .
O8 Zr3 O7 98.8(4) . .
O6 Zr3 O3 76.2(2) 16 4
O6 Zr3 O3 140.9(3) . 4
O5 Zr3 O3 76.5(3) 16 4
O5 Zr3 O3 139.3(3) . 4
O8 Zr3 O3 72.1(2) . 4
O7 Zr3 O3 73.1(2) . 4
O6 Zr3 O3 140.9(3) 16 13_656
O6 Zr3 O3 76.2(2) . 13_656
O5 Zr3 O3 139.2(3) 16 13_656
O5 Zr3 O3 76.5(3) . 13_656
O8 Zr3 O3 72.1(2) . 13_656
O7 Zr3 O3 73.1(2) . 13_656
O3 Zr3 O3 125.3(3) 4 13_656
O6 Zr3 Zr2 35.7(2) 16 9_666
O6 Zr3 Zr2 89.4(2) . 9_666
O5 Zr3 Zr2 36.6(2) 16 9_666
O5 Zr3 Zr2 88.8(3) . 9_666
O8 Zr3 Zr2 118.88(15) . 9_666
O7 Zr3 Zr2 116.41(16) . 9_666
O3 Zr3 Zr2 72.84(17) 4 9_666
O3 Zr3 Zr2 161.88(17) 13_656 9_666
O6 Zr3 Zr2 89.4(2) 16 .
O6 Zr3 Zr2 35.7(2) . .
O5 Zr3 Zr2 88.8(3) 16 .
O5 Zr3 Zr2 36.6(2) . .
O8 Zr3 Zr2 118.87(15) . .
O7 Zr3 Zr2 116.41(16) . .
O3 Zr3 Zr2 161.88(17) 4 .
O3 Zr3 Zr2 72.84(17) 13_656 .
Zr2 Zr3 Zr2 89.04(4) 9_666 .
O6 Zr3 Zr1 90.3(3) 16 .
O6 Zr3 Zr1 90.3(3) . .
O5 Zr3 Zr1 33.9(2) 16 .
O5 Zr3 Zr1 33.9(2) . .
O8 Zr3 Zr1 177.6(3) . .
O7 Zr3 Zr1 83.6(3) . .
O3 Zr3 Zr1 108.70(18) 4 .
O3 Zr3 Zr1 108.70(18) 13_656 .
Zr2 Zr3 Zr1 59.73(2) 9_666 .
Zr2 Zr3 Zr1 59.73(2) . .
O6 Zr3 Zr1 34.84(17) 16 9_666
O6 Zr3 Zr1 34.84(17) . 9_666
O5 Zr3 Zr1 90.7(3) 16 9_666
O5 Zr3 Zr1 90.7(3) . 9_666
O8 Zr3 Zr1 87.7(3) . 9_666
O7 Zr3 Zr1 173.5(3) . 9_666
O3 Zr3 Zr1 109.25(17) 4 9_666
O3 Zr3 Zr1 109.25(17) 13_656 9_666
Zr2 Zr3 Zr1 59.68(2) 9_666 9_666
Zr2 Zr3 Zr1 59.68(2) . 9_666
Zr1 Zr3 Zr1 89.94(4) . 9_666
C1 O1 Zr2 133.5(4) . .
C1 O2 Zr1 133.8(5) . .
C11 O3 Zr3 130.7(5) . 2_554
C11 O4 Zr2 131.9(4) . 10_566
Zr1 O5 Zr3 111.2(4) . .
Zr1 O5 Zr2 109.1(4) . .
Zr3 O5 Zr2 107.3(4) . .
Zr3 O6 Zr1 111.0(3) . 9_666
Zr3 O6 Zr2 109.4(3) . .
Zr1 O6 Zr2 107.9(3) 9_666 .
O1 C1 O2 125.0(5) . .
O1 C1 C2 117.4(7) . .
O2 C1 C2 117.7(7) . .
C7 C2 C3 119.97(17) . .
C7 C2 C1 122.5(5) . .
C3 C2 C1 117.6(5) . .
C2 C3 C4' 120.03(12) . .
C2 C3 H3A 120.0 . .
C4' C3 H3A 120.0 . .
C4' C5 C6' 120.00(9) . .
C4' C5 C15 123.0(2) . .
C6' C5 C15 117.0(2) . .
C2 C7 C6' 120.03(17) . .
C2 C7 H7A 120.0 . .
C6' C7 H7A 120.0 . .
C5 C4' C3 119.99(9) . .
C5 C4' H4'A 120.0 . .
C3 C4' H4'A 120.0 . .
C7 C6' C5 119.98(12) . .
C7 C6' C8' 113.1(6) . .
C5 C6' C8' 127.0(6) . .
F2 C8' F1 103.2(9) . .
F2 C8' F3 102.3(9) . .
F1 C8' F3 102.2(9) . .
F2 C8' C6' 118.8(13) . .
F1 C8' C6' 118.6(13) . .
F3 C8' C6' 109.4(11) . .
C8' F3 F8 133.1(17) . .
F4 C9 F5 102.8(10) . .
F4 C9 F6 103.0(10) . .
F5 C9 F6 97.8(9) . .
O4 C11 O3 126.4(5) . .
O4 C11 C12 117.3(6) . .
O3 C11 C12 114.3(6) . .
C13 C12 C17 119.94(17) . .
C13 C12 C11 119.3(5) . .
C17 C12 C11 120.8(5) . .
C12 C13 C14 120.06(12) . .
C12 C13 H13A 120.0 . .
C14 C13 H13A 120.0 . .
C13 C14 C15 119.99(9) . .
C13 C14 H14A 120.0 . .
C15 C14 H14A 120.0 . .
C16 C15 C14 119.96(9) . .
C16 C15 C5 127.5(2) . .
C14 C15 C5 112.5(2) . .
C18 C16 C17 121.5(5) . .
C18 C16 C15 118.5(5) . .
C17 C16 C15 120.00(12) . .
C12 C17 C16 120.05(17) . .
C12 C17 H17A 120.0 . .
C16 C17 H17A 120.0 . .
F9 C18 F7 104.4(7) . .
F9 C18 C16 123.5(8) . .
F7 C18 C16 116.0(8) . .
F9 C18 F8 99.9(6) . .
F7 C18 F8 99.2(7) . .
C16 C18 F8 110.2(6) . .
C18 F8 F3 132.9(10) . .

loop_
_geom_bond_atom_site_label_1
_geom_bond_atom_site_label_2
_geom_bond_distance
_geom_bond_site_symmetry_2
Zr1 O5 2.111(8) 16
Zr1 O5 2.111(8) .
Zr1 O6 2.162(6) 8_666
Zr1 O6 2.162(6) 9_666
Zr1 O10 2.174(9) .
Zr1 O9 2.187(9) .
Zr1 O2 2.285(6) 16
Zr1 O2 2.285(6) .
Zr1 Zr2 3.5012(12) 9_666
Zr1 Zr2 3.5013(11) .
Zr1 Zr3 3.5277(17) .
Zr1 Zr3 3.5331(17) 9_666
Zr2 O1 2.151(6) .
Zr2 O1 2.151(6) 8_666
Zr2 O6 2.167(8) .
Zr2 O6 2.167(8) 8_666
Zr2 O5 2.185(8) .
Zr2 O5 2.185(8) 8_666
Zr2 O4 2.198(6) 13_656
Zr2 O4 2.198(6) 12_666
Zr2 Zr1 3.5013(12) 9_666
Zr2 Zr3 3.5032(12) 9_666
Zr2 Zr3 3.5032(11) .
Zr3 O6 2.126(7) 16
Zr3 O6 2.126(7) .
Zr3 O5 2.165(8) 16
Zr3 O5 2.165(8) .
Zr3 O8 2.182(9) .
Zr3 O7 2.206(10) .
Zr3 O3 2.267(6) 4
Zr3 O3 2.267(6) 13_656
Zr3 Zr2 3.5031(12) 9_666
Zr3 Zr1 3.5333(17) 9_666
O1 C1 1.257(10) .
O2 C1 1.271(10) .
O3 C11 1.303(9) .
O3 Zr3 2.267(6) 2_554
O4 C11 1.242(9) .
O4 Zr2 2.198(6) 10_566
O6 Zr1 2.162(6) 9_666
C1 C2 1.5080(11) .
C2 C7 1.3899(10) .
C2 C3 1.3898(10) .
C3 C4' 1.3902(10) .
C3 H3A 0.9500 .
C5 C4' 1.3900(9) .
C5 C6' 1.3904(9) .
C5 C15 1.511(5) .
C7 C6' 1.3903(10) .
C7 H7A 0.9500 .
C4' H4'A 0.9500 .
C6' C8' 1.523(9) .
C8' F2 1.349(10) .
C8' F1 1.351(9) .
C8' F3 1.367(9) .
F3 F8 1.70(2) .
C9 F4 1.264(18) .
C9 F5 1.366(9) .
C9 F6 1.363(10) .
C11 C12 1.5080(11) .
C12 C13 1.3898(10) .
C12 C17 1.3899(10) .
C13 C14 1.3900(10) .
C13 H13A 0.9500 .
C14 C15 1.3905(9) .
C14 H14A 0.9500 .
C15 C16 1.3902(9) .
C16 C18 1.390(10) .
C16 C17 1.3900(10) .
C17 H17A 0.9500 .
C18 F9 1.314(8) .
C18 F7 1.329(8) .
C18 F8 1.413(8) .

loop_
_geom_torsion_atom_site_label_1
_geom_torsion_atom_site_label_2
_geom_torsion_atom_site_label_3
_geom_torsion_atom_site_label_4
_geom_torsion
_geom_torsion_site_symmetry_1
_geom_torsion_site_symmetry_4
O5 Zr1 Zr2 O1 -144.3(3) 16 .
O5 Zr1 Zr2 O1 -89.7(5) . .
O6 Zr1 Zr2 O1 90.3(4) 8_666 .
O6 Zr1 Zr2 O1 143.5(3) 9_666 .
O10 Zr1 Zr2 O1 56.6(3) . .
O9 Zr1 Zr2 O1 -57.5(3) . .
O2 Zr1 Zr2 O1 179.4(7) 16 .
O2 Zr1 Zr2 O1 -0.4(3) . .
Zr2 Zr1 Zr2 O1 179.55(17) 9_666 .
Zr3 Zr1 Zr2 O1 -125.43(16) . .
Zr3 Zr1 Zr2 O1 124.62(17) 9_666 .
O5 Zr1 Zr2 O1 34.3(7) 16 8_666
O5 Zr1 Zr2 O1 88.9(8) . 8_666
O6 Zr1 Zr2 O1 -91.1(8) 8_666 8_666
O6 Zr1 Zr2 O1 -38.0(7) 9_666 8_666
O10 Zr1 Zr2 O1 -124.8(7) . 8_666
O9 Zr1 Zr2 O1 121.0(7) . 8_666
O2 Zr1 Zr2 O1 -2.0(10) 16 8_666
O2 Zr1 Zr2 O1 178.2(7) . 8_666
Zr2 Zr1 Zr2 O1 -1.9(7) 9_666 8_666
Zr3 Zr1 Zr2 O1 53.1(7) . 8_666
Zr3 Zr1 Zr2 O1 -56.8(7) 9_666 8_666
O5 Zr1 Zr2 O6 0.1(3) 16 .
O5 Zr1 Zr2 O6 54.8(5) . .
O6 Zr1 Zr2 O6 -125.2(4) 8_666 .
O6 Zr1 Zr2 O6 -72.1(3) 9_666 .
O10 Zr1 Zr2 O6 -158.9(3) . .
O9 Zr1 Zr2 O6 86.9(3) . .
O2 Zr1 Zr2 O6 -36.1(7) 16 .
O2 Zr1 Zr2 O6 144.1(3) . .
Zr2 Zr1 Zr2 O6 -35.97(18) 9_666 .
Zr3 Zr1 Zr2 O6 19.05(18) . .
Zr3 Zr1 Zr2 O6 -90.91(18) 9_666 .
O5 Zr1 Zr2 O6 125.4(4) 16 8_666
O5 Zr1 Zr2 O6 -180.0(6) . 8_666
O6 Zr1 Zr2 O6 53.2(3) 9_666 8_666
O10 Zr1 Zr2 O6 -33.7(4) . 8_666
O9 Zr1 Zr2 O6 -147.8(4) . 8_666
O2 Zr1 Zr2 O6 89.1(7) 16 8_666
O2 Zr1 Zr2 O6 -90.7(4) . 8_666
Zr2 Zr1 Zr2 O6 89.3(3) 9_666 8_666
Zr3 Zr1 Zr2 O6 144.3(3) . 8_666
Zr3 Zr1 Zr2 O6 34.3(3) 9_666 8_666
O5 Zr1 Zr2 O5 -54.6(4) 16 .
O6 Zr1 Zr2 O5 180.0(6) 8_666 .
O6 Zr1 Zr2 O5 -126.8(5) 9_666 .
O10 Zr1 Zr2 O5 146.3(5) . .
O9 Zr1 Zr2 O5 32.2(5) . .
O2 Zr1 Zr2 O5 -90.9(8) 16 .
O2 Zr1 Zr2 O5 89.3(5) . .
Zr2 Zr1 Zr2 O5 -90.8(4) 9_666 .
Zr3 Zr1 Zr2 O5 -35.7(4) . .
Zr3 Zr1 Zr2 O5 -145.7(4) 9_666 .
O5 Zr1 Zr2 O5 70.9(4) 16 8_666
O5 Zr1 Zr2 O5 125.5(5) . 8_666
O6 Zr1 Zr2 O5 -54.5(4) 8_666 8_666
O6 Zr1 Zr2 O5 -1.4(3) 9_666 8_666
O10 Zr1 Zr2 O5 -88.2(3) . 8_666
O9 Zr1 Zr2 O5 157.7(3) . 8_666
O2 Zr1 Zr2 O5 34.6(7) 16 8_666
O2 Zr1 Zr2 O5 -145.2(3) . 8_666
Zr2 Zr1 Zr2 O5 34.7(2) 9_666 8_666
Zr3 Zr1 Zr2 O5 89.8(2) . 8_666
Zr3 Zr1 Zr2 O5 -20.2(2) 9_666 8_666
O5 Zr1 Zr2 O4 -77.4(3) 16 13_656
O5 Zr1 Zr2 O4 -22.8(5) . 13_656
O6 Zr1 Zr2 O4 157.2(4) 8_666 13_656
O6 Zr1 Zr2 O4 -149.6(3) 9_666 13_656
O10 Zr1 Zr2 O4 123.5(3) . 13_656
O9 Zr1 Zr2 O4 9.4(3) . 13_656
O2 Zr1 Zr2 O4 -113.7(7) 16 13_656
O2 Zr1 Zr2 O4 66.6(3) . 13_656
Zr2 Zr1 Zr2 O4 -113.51(17) 9_666 13_656
Zr3 Zr1 Zr2 O4 -58.49(17) . 13_656
Zr3 Zr1 Zr2 O4 -168.44(17) 9_666 13_656
O5 Zr1 Zr2 O4 148.4(3) 16 12_666
O5 Zr1 Zr2 O4 -156.9(5) . 12_666
O6 Zr1 Zr2 O4 23.0(4) 8_666 12_666
O6 Zr1 Zr2 O4 76.2(3) 9_666 12_666
O10 Zr1 Zr2 O4 -10.7(3) . 12_666
O9 Zr1 Zr2 O4 -124.8(3) . 12_666
O2 Zr1 Zr2 O4 112.2(7) 16 12_666
O2 Zr1 Zr2 O4 -67.6(3) . 12_666
Zr2 Zr1 Zr2 O4 112.31(17) 9_666 12_666
Zr3 Zr1 Zr2 O4 167.33(17) . 12_666
Zr3 Zr1 Zr2 O4 57.37(17) 9_666 12_666
O5 Zr1 Zr2 Zr1 36.1(2) 16 9_666
O5 Zr1 Zr2 Zr1 90.8(4) . 9_666
O6 Zr1 Zr2 Zr1 -89.3(3) 8_666 9_666
O6 Zr1 Zr2 Zr1 -36.1(2) 9_666 9_666
O10 Zr1 Zr2 Zr1 -123.0(2) . 9_666
O9 Zr1 Zr2 Zr1 122.9(3) . 9_666
O2 Zr1 Zr2 Zr1 -0.2(6) 16 9_666
O2 Zr1 Zr2 Zr1 -179.9(2) . 9_666
Zr2 Zr1 Zr2 Zr1 0.0 9_666 9_666
Zr3 Zr1 Zr2 Zr1 55.02(2) . 9_666
Zr3 Zr1 Zr2 Zr1 -54.94(3) 9_666 9_666
O5 Zr1 Zr2 Zr3 91.1(2) 16 9_666
O5 Zr1 Zr2 Zr3 145.7(4) . 9_666
O6 Zr1 Zr2 Zr3 -34.3(3) 8_666 9_666
O6 Zr1 Zr2 Zr3 18.9(2) 9_666 9_666
O10 Zr1 Zr2 Zr3 -68.0(2) . 9_666
O9 Zr1 Zr2 Zr3 177.9(3) . 9_666
O2 Zr1 Zr2 Zr3 54.8(7) 16 9_666
O2 Zr1 Zr2 Zr3 -125.0(2) . 9_666
Zr2 Zr1 Zr2 Zr3 54.94(3) 9_666 9_666
Zr3 Zr1 Zr2 Zr3 109.96(3) . 9_666
O5 Zr1 Zr2 Zr3 -18.9(2) 16 .
O5 Zr1 Zr2 Zr3 35.7(4) . .
O6 Zr1 Zr2 Zr3 -144.3(3) 8_666 .
O6 Zr1 Zr2 Zr3 -91.1(2) 9_666 .
O10 Zr1 Zr2 Zr3 -178.0(2) . .
O9 Zr1 Zr2 Zr3 67.9(3) . .
O2 Zr1 Zr2 Zr3 -55.2(7) 16 .
O2 Zr1 Zr2 Zr3 125.0(2) . .
Zr2 Zr1 Zr2 Zr3 -55.02(2) 9_666 .
Zr3 Zr1 Zr2 Zr3 -109.96(3) 9_666 .
O1 Zr2 Zr3 O6 148.9(3) . 16
O1 Zr2 Zr3 O6 -77.9(3) 8_666 16
O6 Zr2 Zr3 O6 -54.6(3) . 16
O6 Zr2 Zr3 O6 70.6(3) 8_666 16
O5 Zr2 Zr3 O6 125.0(5) . 16
O5 Zr2 Zr3 O6 -0.4(3) 8_666 16
O4 Zr2 Zr3 O6 -145.1(3) 13_656 16
O4 Zr2 Zr3 O6 32.4(7) 12_666 16
Zr1 Zr2 Zr3 O6 90.7(2) . 16
Zr1 Zr2 Zr3 O6 -19.2(2) 9_666 16
Zr3 Zr2 Zr3 O6 35.7(2) 9_666 16
O1 Zr2 Zr3 O6 -156.6(4) . .
O1 Zr2 Zr3 O6 -23.4(4) 8_666 .
O6 Zr2 Zr3 O6 125.2(4) 8_666 .
O5 Zr2 Zr3 O6 179.6(6) . .
O5 Zr2 Zr3 O6 54.1(4) 8_666 .
O4 Zr2 Zr3 O6 -90.5(4) 13_656 .
O4 Zr2 Zr3 O6 87.0(7) 12_666 .
Zr1 Zr2 Zr3 O6 145.2(4) . .
Zr1 Zr2 Zr3 O6 35.4(3) 9_666 .
Zr3 Zr2 Zr3 O6 90.3(4) 9_666 .
O1 Zr2 Zr3 O5 76.6(3) . 16
O1 Zr2 Zr3 O5 -150.2(3) 8_666 16
O6 Zr2 Zr3 O5 -126.8(4) . 16
O6 Zr2 Zr3 O5 -1.6(3) 8_666 16
O5 Zr2 Zr3 O5 52.7(4) . 16
O5 Zr2 Zr3 O5 -72.7(4) 8_666 16
O4 Zr2 Zr3 O5 142.6(3) 13_656 16
O4 Zr2 Zr3 O5 -39.8(7) 12_666 16
Zr1 Zr2 Zr3 O5 18.4(2) . 16
Zr1 Zr2 Zr3 O5 -91.5(2) 9_666 16
Zr3 Zr2 Zr3 O5 -36.6(2) 9_666 16
O1 Zr2 Zr3 O5 23.9(5) . .
O1 Zr2 Zr3 O5 157.0(5) 8_666 .
O6 Zr2 Zr3 O5 -179.6(6) . .
O6 Zr2 Zr3 O5 -54.4(5) 8_666 .
O5 Zr2 Zr3 O5 -125.5(5) 8_666 .
O4 Zr2 Zr3 O5 89.9(5) 13_656 .
O4 Zr2 Zr3 O5 -92.6(8) 12_666 .
Zr1 Zr2 Zr3 O5 -34.3(4) . .
Zr1 Zr2 Zr3 O5 -144.2(4) 9_666 .
Zr3 Zr2 Zr3 O5 -89.3(4) 9_666 .
O1 Zr2 Zr3 O8 -124.0(3) . .
O1 Zr2 Zr3 O8 9.2(3) 8_666 .
O6 Zr2 Zr3 O8 32.6(4) . .
O6 Zr2 Zr3 O8 157.8(3) 8_666 .
O5 Zr2 Zr3 O8 -147.9(5) . .
O5 Zr2 Zr3 O8 86.7(3) 8_666 .
O4 Zr2 Zr3 O8 -58.0(3) 13_656 .
O4 Zr2 Zr3 O8 119.6(7) 12_666 .
Zr1 Zr2 Zr3 O8 177.8(2) . .
Zr1 Zr2 Zr3 O8 67.9(2) 9_666 .
Zr3 Zr2 Zr3 O8 122.8(2) 9_666 .
O1 Zr2 Zr3 O7 -6.1(3) . .
O1 Zr2 Zr3 O7 127.1(3) 8_666 .
O6 Zr2 Zr3 O7 150.5(4) . .
O6 Zr2 Zr3 O7 -84.3(3) 8_666 .
O5 Zr2 Zr3 O7 -29.9(5) . .
O5 Zr2 Zr3 O7 -155.4(3) 8_666 .
O4 Zr2 Zr3 O7 60.0(3) 13_656 .
O4 Zr2 Zr3 O7 -122.5(7) 12_666 .
Zr1 Zr2 Zr3 O7 -64.3(2) . .
Zr1 Zr2 Zr3 O7 -174.1(2) 9_666 .
Zr3 Zr2 Zr3 O7 -119.2(2) 9_666 .
O1 Zr2 Zr3 O3 112.0(6) . 4
O1 Zr2 Zr3 O3 -114.8(6) 8_666 4
O6 Zr2 Zr3 O3 -91.4(7) . 4
O6 Zr2 Zr3 O3 33.8(6) 8_666 4
O5 Zr2 Zr3 O3 88.2(7) . 4
O5 Zr2 Zr3 O3 -37.3(6) 8_666 4
O4 Zr2 Zr3 O3 178.1(6) 13_656 4
O4 Zr2 Zr3 O3 -4.4(9) 12_666 4
Zr1 Zr2 Zr3 O3 53.9(6) . 4
Zr1 Zr2 Zr3 O3 -56.0(6) 9_666 4
Zr3 Zr2 Zr3 O3 -1.1(6) 9_666 4
O1 Zr2 Zr3 O3 -66.5(3) . 13_656
O1 Zr2 Zr3 O3 66.7(2) 8_666 13_656
O6 Zr2 Zr3 O3 90.1(4) . 13_656
O6 Zr2 Zr3 O3 -144.7(3) 8_666 13_656
O5 Zr2 Zr3 O3 -90.3(5) . 13_656
O5 Zr2 Zr3 O3 144.2(3) 8_666 13_656
O4 Zr2 Zr3 O3 -0.4(2) 13_656 13_656
O4 Zr2 Zr3 O3 177.1(7) 12_666 13_656
Zr1 Zr2 Zr3 O3 -124.66(19) . 13_656
Zr1 Zr2 Zr3 O3 125.47(19) 9_666 13_656
Zr3 Zr2 Zr3 O3 -179.63(19) 9_666 13_656
O1 Zr2 Zr3 Zr2 113.17(18) . 9_666
O1 Zr2 Zr3 Zr2 -113.65(16) 8_666 9_666
O6 Zr2 Zr3 Zr2 -90.3(3) . 9_666
O6 Zr2 Zr3 Zr2 34.92(18) 8_666 9_666
O5 Zr2 Zr3 Zr2 89.3(4) . 9_666
O5 Zr2 Zr3 Zr2 -36.2(2) 8_666 9_666
O4 Zr2 Zr3 Zr2 179.19(16) 13_656 9_666
O4 Zr2 Zr3 Zr2 -3.3(7) 12_666 9_666
Zr1 Zr2 Zr3 Zr2 54.98(2) . 9_666
Zr1 Zr2 Zr3 Zr2 -54.89(2) 9_666 9_666
Zr3 Zr2 Zr3 Zr2 0.0 9_666 9_666
O1 Zr2 Zr3 Zr1 58.19(18) . .
O1 Zr2 Zr3 Zr1 -168.63(16) 8_666 .
O6 Zr2 Zr3 Zr1 -145.2(3) . .
O6 Zr2 Zr3 Zr1 -20.05(18) 8_666 .
O5 Zr2 Zr3 Zr1 34.3(4) . .
O5 Zr2 Zr3 Zr1 -91.1(2) 8_666 .
O4 Zr2 Zr3 Zr1 124.21(16) 13_656 .
O4 Zr2 Zr3 Zr1 -58.3(7) 12_666 .
Zr1 Zr2 Zr3 Zr1 -109.87(3) 9_666 .
Zr3 Zr2 Zr3 Zr1 -54.97(2) 9_666 .
O1 Zr2 Zr3 Zr1 168.06(18) . 9_666
O1 Zr2 Zr3 Zr1 -58.76(16) 8_666 9_666
O6 Zr2 Zr3 Zr1 -35.4(3) . 9_666
O6 Zr2 Zr3 Zr1 89.81(18) 8_666 9_666
O5 Zr2 Zr3 Zr1 144.2(4) . 9_666
O5 Zr2 Zr3 Zr1 18.7(2) 8_666 9_666
O4 Zr2 Zr3 Zr1 -125.92(16) 13_656 9_666
O4 Zr2 Zr3 Zr1 51.6(7) 12_666 9_666
Zr1 Zr2 Zr3 Zr1 109.87(3) . 9_666
Zr3 Zr2 Zr3 Zr1 54.89(2) 9_666 9_666
O5 Zr1 Zr3 O6 56.4(5) 16 16
O5 Zr1 Zr3 O6 -126.1(5) . 16
O6 Zr1 Zr3 O6 -69.0(3) 8_666 16
O6 Zr1 Zr3 O6 -0.67(19) 9_666 16
O10 Zr1 Zr3 O6 -34.84(17) . 16
O9 Zr1 Zr3 O6 145.16(17) . 16
O2 Zr1 Zr3 O6 74.0(3) 16 16
O2 Zr1 Zr3 O6 -143.7(3) . 16
Zr2 Zr1 Zr3 O6 19.44(17) 9_666 16
Zr2 Zr1 Zr3 O6 -89.12(17) . 16
Zr3 Zr1 Zr3 O6 -34.84(17) 9_666 16
O5 Zr1 Zr3 O6 126.1(5) 16 .
O5 Zr1 Zr3 O6 -56.4(5) . .
O6 Zr1 Zr3 O6 0.67(19) 8_666 .
O6 Zr1 Zr3 O6 69.0(3) 9_666 .
O10 Zr1 Zr3 O6 34.84(17) . .
O9 Zr1 Zr3 O6 -145.16(17) . .
O2 Zr1 Zr3 O6 143.7(3) 16 .
O2 Zr1 Zr3 O6 -74.0(3) . .
Zr2 Zr1 Zr3 O6 89.12(17) 9_666 .
Zr2 Zr1 Zr3 O6 -19.43(17) . .
Zr3 Zr1 Zr3 O6 34.84(17) 9_666 .
O5 Zr1 Zr3 O5 177.5(9) . 16
O6 Zr1 Zr3 O5 -125.4(5) 8_666 16
O6 Zr1 Zr3 O5 -57.1(5) 9_666 16
O10 Zr1 Zr3 O5 -91.3(5) . 16
O9 Zr1 Zr3 O5 88.7(5) . 16
O2 Zr1 Zr3 O5 17.6(5) 16 16
O2 Zr1 Zr3 O5 159.9(5) . 16
Zr2 Zr1 Zr3 O5 -37.0(5) 9_666 16
Zr2 Zr1 Zr3 O5 -145.5(5) . 16
Zr3 Zr1 Zr3 O5 -91.3(5) 9_666 16
O5 Zr1 Zr3 O5 -177.5(9) 16 .
O6 Zr1 Zr3 O5 57.1(5) 8_666 .
O6 Zr1 Zr3 O5 125.4(5) 9_666 .
O10 Zr1 Zr3 O5 91.3(5) . .
O9 Zr1 Zr3 O5 -88.7(5) . .
O2 Zr1 Zr3 O5 -159.9(5) 16 .
O2 Zr1 Zr3 O5 -17.6(5) . .
Zr2 Zr1 Zr3 O5 145.5(5) 9_666 .
Zr2 Zr1 Zr3 O5 37.0(5) . .
Zr3 Zr1 Zr3 O5 91.3(5) 9_666 .
O5 Zr1 Zr3 O8 91.3(5) 16 .
O5 Zr1 Zr3 O8 -91.3(5) . .
O6 Zr1 Zr3 O8 -34.17(18) 8_666 .
O6 Zr1 Zr3 O8 34.17(18) 9_666 .
O10 Zr1 Zr3 O8 0.00(3) . .
O9 Zr1 Zr3 O8 180.0(4) . .
O2 Zr1 Zr3 O8 108.9(2) 16 .
O2 Zr1 Zr3 O8 -108.9(2) . .
Zr2 Zr1 Zr3 O8 54.28(3) 9_666 .
Zr2 Zr1 Zr3 O8 -54.28(3) . .
Zr3 Zr1 Zr3 O8 0.00(3) 9_666 .
O5 Zr1 Zr3 O7 -88.7(5) 16 .
O5 Zr1 Zr3 O7 88.7(5) . .
O6 Zr1 Zr3 O7 145.83(18) 8_666 .
O6 Zr1 Zr3 O7 -145.83(18) 9_666 .
O10 Zr1 Zr3 O7 180.0(5) . .
O9 Zr1 Zr3 O7 0.000(1) . .
O2 Zr1 Zr3 O7 -71.1(2) 16 .
O2 Zr1 Zr3 O7 71.1(2) . .
Zr2 Zr1 Zr3 O7 -125.73(18) 9_666 .
Zr2 Zr1 Zr3 O7 125.73(18) . .
Zr3 Zr1 Zr3 O7 180.000(1) 9_666 .
O5 Zr1 Zr3 O3 -19.1(5) 16 4
O5 Zr1 Zr3 O3 158.4(5) . 4
O6 Zr1 Zr3 O3 -144.5(3) 8_666 4
O6 Zr1 Zr3 O3 -76.2(2) 9_666 4
O10 Zr1 Zr3 O3 -110.35(18) . 4
O9 Zr1 Zr3 O3 69.65(18) . 4
O2 Zr1 Zr3 O3 -1.5(3) 16 4
O2 Zr1 Zr3 O3 140.8(3) . 4
Zr2 Zr1 Zr3 O3 -56.07(18) 9_666 4
Zr2 Zr1 Zr3 O3 -164.63(18) . 4
Zr3 Zr1 Zr3 O3 -110.35(18) 9_666 4
O5 Zr1 Zr3 O3 -158.4(5) 16 13_656
O5 Zr1 Zr3 O3 19.1(5) . 13_656
O6 Zr1 Zr3 O3 76.2(2) 8_666 13_656
O6 Zr1 Zr3 O3 144.5(3) 9_666 13_656
O10 Zr1 Zr3 O3 110.35(18) . 13_656
O9 Zr1 Zr3 O3 -69.65(18) . 13_656
O2 Zr1 Zr3 O3 -140.8(3) 16 13_656
O2 Zr1 Zr3 O3 1.5(3) . 13_656
Zr2 Zr1 Zr3 O3 164.62(18) 9_666 13_656
Zr2 Zr1 Zr3 O3 56.07(18) . 13_656
Zr3 Zr1 Zr3 O3 110.35(18) 9_666 13_656
O5 Zr1 Zr3 Zr2 37.0(5) 16 9_666
O5 Zr1 Zr3 Zr2 -145.5(5) . 9_666
O6 Zr1 Zr3 Zr2 -88.45(18) 8_666 9_666
O6 Zr1 Zr3 Zr2 -20.10(18) 9_666 9_666
O10 Zr1 Zr3 Zr2 -54.275(19) . 9_666
O9 Zr1 Zr3 Zr2 125.73(17) . 9_666
O2 Zr1 Zr3 Zr2 54.6(2) 16 9_666
O2 Zr1 Zr3 Zr2 -163.1(2) . 9_666
Zr2 Zr1 Zr3 Zr2 -108.55(3) . 9_666
Zr3 Zr1 Zr3 Zr2 -54.275(18) 9_666 9_666
O5 Zr1 Zr3 Zr2 145.5(5) 16 .
O5 Zr1 Zr3 Zr2 -37.0(5) . .
O6 Zr1 Zr3 Zr2 20.10(18) 8_666 .
O6 Zr1 Zr3 Zr2 88.45(18) 9_666 .
O10 Zr1 Zr3 Zr2 54.277(17) . .
O9 Zr1 Zr3 Zr2 -125.73(17) . .
O2 Zr1 Zr3 Zr2 163.1(2) 16 .
O2 Zr1 Zr3 Zr2 -54.6(2) . .
Zr2 Zr1 Zr3 Zr2 108.55(3) 9_666 .
Zr3 Zr1 Zr3 Zr2 54.276(18) 9_666 .
O5 Zr1 Zr3 Zr1 91.3(5) 16 9_666
O5 Zr1 Zr3 Zr1 -91.3(5) . 9_666
O6 Zr1 Zr3 Zr1 -34.17(18) 8_666 9_666
O6 Zr1 Zr3 Zr1 34.17(18) 9_666 9_666
O10 Zr1 Zr3 Zr1 0.000(6) . 9_666
O9 Zr1 Zr3 Zr1 180.0 . 9_666
O2 Zr1 Zr3 Zr1 108.9(2) 16 9_666
O2 Zr1 Zr3 Zr1 -108.9(2) . 9_666
Zr2 Zr1 Zr3 Zr1 54.275(18) 9_666 9_666
Zr2 Zr1 Zr3 Zr1 -54.276(18) . 9_666
Zr3 Zr1 Zr3 Zr1 0.0 9_666 9_666
O1 Zr2 O1 C1 -173.8(8) 8_666 .
O6 Zr2 O1 C1 -65.7(8) . .
O6 Zr2 O1 C1 42.7(7) 8_666 .
O5 Zr2 O1 C1 -29.7(7) . .
O5 Zr2 O1 C1 78.5(8) 8_666 .
O4 Zr2 O1 C1 -110.4(7) 13_656 .
O4 Zr2 O1 C1 123.3(7) 12_666 .
Zr1 Zr2 O1 C1 5.9(6) . .
Zr1 Zr2 O1 C1 7.8(13) 9_666 .
Zr3 Zr2 O1 C1 56.1(7) 9_666 .
Zr3 Zr2 O1 C1 -43.8(7) . .
O5 Zr1 O2 C1 61.1(11) 16 .
O5 Zr1 O2 C1 33.0(9) . .
O6 Zr1 O2 C1 -42.2(9) 8_666 .
O6 Zr1 O2 C1 -69.4(10) 9_666 .
O10 Zr1 O2 C1 -134.5(9) . .
O9 Zr1 O2 C1 125.0(9) . .
O2 Zr1 O2 C1 175.4(5) 16 .
Zr2 Zr1 O2 C1 -4.8(14) 9_666 .
Zr2 Zr1 O2 C1 -4.7(8) . .
Zr3 Zr1 O2 C1 43.4(9) . .
Zr3 Zr1 O2 C1 -52.7(9) 9_666 .
O5 Zr1 O5 Zr3 1.5(6) 16 .
O6 Zr1 O5 Zr3 -118.2(5) 8_666 .
O6 Zr1 O5 Zr3 -59.9(5) 9_666 .
O10 Zr1 O5 Zr3 -176.2(4) . .
O9 Zr1 O5 Zr3 89.7(4) . .
O2 Zr1 O5 Zr3 30.5(8) 16 .
O2 Zr1 O5 Zr3 162.6(5) . .
Zr2 Zr1 O5 Zr3 -29.3(4) 9_666 .
Zr2 Zr1 O5 Zr3 -118.1(7) . .
Zr3 Zr1 O5 Zr3 -89.0(4) 9_666 .
O5 Zr1 O5 Zr2 119.7(3) 16 .
O6 Zr1 O5 Zr2 0.0(3) 8_666 .
O6 Zr1 O5 Zr2 58.2(4) 9_666 .
O10 Zr1 O5 Zr2 -58.1(8) . .
O9 Zr1 O5 Zr2 -152.2(4) . .
O2 Zr1 O5 Zr2 148.6(3) 16 .
O2 Zr1 O5 Zr2 -79.2(4) . .
Zr2 Zr1 O5 Zr2 88.9(4) 9_666 .
Zr3 Zr1 O5 Zr2 118.1(7) . .
Zr3 Zr1 O5 Zr2 29.1(4) 9_666 .
O6 Zr3 O5 Zr1 59.0(5) 16 .
O6 Zr3 O5 Zr1 119.0(5) . .
O5 Zr3 O5 Zr1 -1.5(6) 16 .
O8 Zr3 O5 Zr1 175.8(5) . .
O7 Zr3 O5 Zr1 -87.5(4) . .
O3 Zr3 O5 Zr1 -32.3(7) 4 .
O3 Zr3 O5 Zr1 -161.4(5) 13_656 .
Zr2 Zr3 O5 Zr1 29.3(4) 9_666 .
Zr2 Zr3 O5 Zr1 119.3(7) . .
Zr1 Zr3 O5 Zr1 88.9(4) 9_666 .
O6 Zr3 O5 Zr2 -60.3(4) 16 .
O6 Zr3 O5 Zr2 -0.3(3) . .
O5 Zr3 O5 Zr2 -120.8(3) 16 .
O8 Zr3 O5 Zr2 56.5(8) . .
O7 Zr3 O5 Zr2 153.3(4) . .
O3 Zr3 O5 Zr2 -151.6(3) 4 .
O3 Zr3 O5 Zr2 79.3(4) 13_656 .
Zr2 Zr3 O5 Zr2 -90.0(3) 9_666 .
Zr1 Zr3 O5 Zr2 -119.3(7) . .
Zr1 Zr3 O5 Zr2 -30.3(4) 9_666 .
O1 Zr2 O5 Zr1 82.1(4) . .
O1 Zr2 O5 Zr1 -157.6(3) 8_666 .
O6 Zr2 O5 Zr1 -120.3(5) . .
O6 Zr2 O5 Zr1 0.0(4) 8_666 .
O5 Zr2 O5 Zr1 -60.2(3) 8_666 .
O4 Zr2 O5 Zr1 158.2(4) 13_656 .
O4 Zr2 O5 Zr1 36.5(7) 12_666 .
Zr1 Zr2 O5 Zr1 -89.9(4) 9_666 .
Zr3 Zr2 O5 Zr1 -29.4(4) 9_666 .
Zr3 Zr2 O5 Zr1 -120.5(7) . .
O1 Zr2 O5 Zr3 -157.4(4) . .
O1 Zr2 O5 Zr3 -37.1(7) 8_666 .
O6 Zr2 O5 Zr3 0.3(3) . .
O6 Zr2 O5 Zr3 120.6(5) 8_666 .
O5 Zr2 O5 Zr3 60.3(3) 8_666 .
O4 Zr2 O5 Zr3 -81.2(4) 13_656 .
O4 Zr2 O5 Zr3 157.0(3) 12_666 .
Zr1 Zr2 O5 Zr3 120.5(7) . .
Zr1 Zr2 O5 Zr3 30.7(4) 9_666 .
Zr3 Zr2 O5 Zr3 91.1(4) 9_666 .
O6 Zr3 O6 Zr1 0.7(5) 16 9_666
O5 Zr3 O6 Zr1 -60.9(4) 16 9_666
O5 Zr3 O6 Zr1 -118.7(5) . 9_666
O8 Zr3 O6 Zr1 89.2(4) . 9_666
O7 Zr3 O6 Zr1 -168.7(4) . 9_666
O3 Zr3 O6 Zr1 31.5(7) 4 9_666
O3 Zr3 O6 Zr1 161.3(5) 13_656 9_666
Zr2 Zr3 O6 Zr1 -29.8(4) 9_666 9_666
Zr2 Zr3 O6 Zr1 -119.0(6) . 9_666
Zr1 Zr3 O6 Zr1 -89.5(4) . 9_666
O6 Zr3 O6 Zr2 119.7(2) 16 .
O5 Zr3 O6 Zr2 58.1(4) 16 .
O5 Zr3 O6 Zr2 0.3(3) . .
O8 Zr3 O6 Zr2 -151.8(3) . .
O7 Zr3 O6 Zr2 -49.8(7) . .
O3 Zr3 O6 Zr2 150.5(3) 4 .
O3 Zr3 O6 Zr2 -79.7(3) 13_656 .
Zr2 Zr3 O6 Zr2 89.2(3) 9_666 .
Zr1 Zr3 O6 Zr2 29.5(3) . .
Zr1 Zr3 O6 Zr2 119.0(6) 9_666 .
O1 Zr2 O6 Zr3 37.1(6) . .
O1 Zr2 O6 Zr3 157.8(4) 8_666 .
O6 Zr2 O6 Zr3 -60.5(3) 8_666 .
O5 Zr2 O6 Zr3 -0.3(3) . .
O5 Zr2 O6 Zr3 -120.9(4) 8_666 .
O4 Zr2 O6 Zr3 81.0(3) 13_656 .
O4 Zr2 O6 Zr3 -157.1(3) 12_666 .
Zr1 Zr2 O6 Zr3 -29.7(3) . .
Zr1 Zr2 O6 Zr3 -120.9(5) 9_666 .
Zr3 Zr2 O6 Zr3 -90.3(3) 9_666 .
O1 Zr2 O6 Zr1 158.0(3) . 9_666
O1 Zr2 O6 Zr1 -81.3(3) 8_666 9_666
O6 Zr2 O6 Zr1 60.4(3) 8_666 9_666
O5 Zr2 O6 Zr1 120.6(4) . 9_666
O5 Zr2 O6 Zr1 0.0(3) 8_666 9_666
O4 Zr2 O6 Zr1 -158.2(4) 13_656 9_666
O4 Zr2 O6 Zr1 -36.2(6) 12_666 9_666
Zr1 Zr2 O6 Zr1 91.1(3) . 9_666
Zr3 Zr2 O6 Zr1 30.5(3) 9_666 9_666
Zr3 Zr2 O6 Zr1 120.9(5) . 9_666
Zr2 O1 C1 O2 -11.4(12) . .
Zr2 O1 C1 C2 167.1(4) . .
Zr1 O2 C1 O1 10.6(13) . .
Zr1 O2 C1 C2 -167.9(5) . .
O1 C1 C2 C7 -176.3(5) . .
O2 C1 C2 C7 2.3(6) . .
O1 C1 C2 C3 3.7(5) . .
O2 C1 C2 C3 -177.7(6) . .
C7 C2 C3 C4' 0.00(4) . .
C1 C2 C3 C4' 180.00(3) . .
C3 C2 C7 C6' 0.00(6) . .
C1 C2 C7 C6' 180.00(4) . .
C6' C5 C4' C3 -0.01(8) . .
C15 C5 C4' C3 -179.99(4) . .
C2 C3 C4' C5 0.00(6) . .
C2 C7 C6' C5 0.00(8) . .
C2 C7 C6' C8' 180.00(4) . .
C4' C5 C6' C7 0.00(8) . .
C15 C5 C6' C7 179.99(5) . .
C4' C5 C6' C8' 180.00(5) . .
C15 C5 C6' C8' -0.01(8) . .
C7 C6' C8' F2 -6.7(9) . .
C5 C6' C8' F2 173.3(9) . .
C7 C6' C8' F1 -133.2(8) . .
C5 C6' C8' F1 46.8(8) . .
C7 C6' C8' F3 110.2(8) . .
C5 C6' C8' F3 -69.8(8) . .
F2 C8' F3 F8 154.5(15) . .
F1 C8' F3 F8 -98.9(19) . .
C6' C8' F3 F8 27.6(16) . .
Zr2 O4 C11 O3 -21.7(12) 10_566 .
Zr2 O4 C11 C12 141.7(4) 10_566 .
Zr3 O3 C11 O4 22.1(11) 2_554 .
Zr3 O3 C11 C12 -141.7(5) 2_554 .
O4 C11 C12 C13 -11.7(5) . .
O3 C11 C12 C13 153.7(6) . .
O4 C11 C12 C17 168.3(5) . .
O3 C11 C12 C17 -26.3(6) . .
C17 C12 C13 C14 0.1(7) . .
C11 C12 C13 C14 180.00(3) . .
C12 C13 C14 C15 0.00(6) . .
C13 C14 C15 C16 0.00(8) . .
C13 C14 C15 C5 179.99(4) . .
C4' C5 C15 C16 -101.1(3) . .
C6' C5 C15 C16 78.9(3) . .
C4' C5 C15 C14 78.9(3) . .
C6' C5 C15 C14 -101.1(3) . .
C14 C15 C16 C18 179.99(5) . .
C5 C15 C16 C18 0.00(9) . .
C14 C15 C16 C17 0.00(8) . .
C5 C15 C16 C17 -179.99(5) . .
C13 C12 C17 C16 -0.01(6) . .
C11 C12 C17 C16 180.00(4) . .
C18 C16 C17 C12 -179.9(5) . .
C15 C16 C17 C12 0.01(8) . .
C17 C16 C18 F9 -138.0(6) . .
C15 C16 C18 F9 42.1(6) . .
C17 C16 C18 F7 -7.1(6) . .
C15 C16 C18 F7 172.9(6) . .
C17 C16 C18 F8 104.5(6) . .
C15 C16 C18 F8 -75.5(6) . .
F9 C18 F8 F3 -100.5(13) . .
F7 C18 F8 F3 153.0(11) . .
C16 C18 F8 F3 30.8(13) . .
C8' F3 F8 C18 23(2) . .

loop_
_platon_squeeze_void_nr
_platon_squeeze_void_average_x
_platon_squeeze_void_average_y
_platon_squeeze_void_average_z
_platon_squeeze_void_volume
_platon_squeeze_void_count_electrons
_platon_squeeze_void_content
1 -0.001 0.014 0.007 8065 2470 ' '
